data_4065782
loop_
_publ_author_name
'Buchard, Antoine'
'Platel, Rachel H.'
'Auffrant, Audrey'
'Le Goff, Xavier F.'
'Le Floch, Pascal'
'Williams, Charlotte K.'

_publ_section_title
;
 Iminophosphorane Neodymium(III) Complexes As Efficient Initiators for
 Lactide Polymerization
;
_journal_issue 13
_journal_name_full Organometallics
_journal_page_first 2892
_journal_paper_doi 10.1021/om1001233
_journal_volume 29
_journal_year 2010
_chemical_formula_moiety 'C45 H47 I2 N2 Nd O2 P2, 2(C4 H8 O)'
_chemical_formula_sum 'C53 H63 I2 N2 Nd O4 P2'
_chemical_formula_weight 1252.03
_chemical_name_systematic
; 
 ? 
;
_space_group_IT_number 14
_symmetry_cell_setting monoclinic
_symmetry_space_group_name_Hall '-P 2ybc'
_symmetry_space_group_name_H-M 'P 1 21/c 1'
_atom_sites_solution_hydrogens geom
_atom_sites_solution_primary direct
_atom_sites_solution_secondary difmap
_audit_creation_method SHELXL-97
_cell_angle_alpha 90.00
_cell_angle_beta 101.168(1)
_cell_angle_gamma 90.00
_cell_formula_units_Z 4
_cell_length_a 20.311(1)
_cell_length_b 19.827(1)
_cell_length_c 13.395(1)
_cell_measurement_reflns_used 4333
_cell_measurement_temperature 150.0(1)
_cell_measurement_theta_max 30.034
_cell_measurement_theta_min 0.998
_cell_volume 5292.1(5)
_computing_structure_refinement 'SHELXL-97 (Sheldrick, 1997)'
_computing_structure_solution 'SHELXS-97 (Sheldrick, 1990)'
_diffrn_ambient_temperature 150.0(1)
_diffrn_measured_fraction_theta_full 0.998
_diffrn_measured_fraction_theta_max 0.998
_diffrn_measurement_device_type KappaCCD
_diffrn_measurement_method 'phi and omega scans'
_diffrn_radiation_monochromator graphite
_diffrn_radiation_source 'fine-focus sealed tube'
_diffrn_radiation_type MoK\a
_diffrn_radiation_wavelength 0.71069
_diffrn_reflns_av_R_equivalents 0.0241
_diffrn_reflns_av_sigmaI/netI 0.0302
_diffrn_reflns_limit_h_max 28
_diffrn_reflns_limit_h_min -28
_diffrn_reflns_limit_k_max 27
_diffrn_reflns_limit_k_min -25
_diffrn_reflns_limit_l_max 16
_diffrn_reflns_limit_l_min -18
_diffrn_reflns_number 46488
_diffrn_reflns_theta_full 30.02
_diffrn_reflns_theta_max 30.02
_diffrn_reflns_theta_min 2.88
_exptl_absorpt_coefficient_mu 2.252
_exptl_absorpt_correction_T_max 0.5712
_exptl_absorpt_correction_T_min 0.5514
_exptl_absorpt_correction_type multi-scan
_exptl_crystal_colour 'Pale Blue'
_exptl_crystal_density_diffrn 1.571
_exptl_crystal_density_method 'not measured'
_exptl_crystal_description Block
_exptl_crystal_F_000 2492
_exptl_crystal_size_max 0.30
_exptl_crystal_size_mid 0.30
_exptl_crystal_size_min 0.28
_refine_diff_density_max 1.503
_refine_diff_density_min -1.901
_refine_diff_density_rms 0.107
_refine_ls_extinction_method none
_refine_ls_goodness_of_fit_ref 1.085
_refine_ls_hydrogen_treatment constr
_refine_ls_matrix_type full
_refine_ls_number_parameters 577
_refine_ls_number_reflns 15434
_refine_ls_number_restraints 0
_refine_ls_restrained_S_all 1.085
_refine_ls_R_factor_all 0.0535
_refine_ls_R_factor_gt 0.0408
_refine_ls_shift/su_max 0.001
_refine_ls_shift/su_mean 0.000
_refine_ls_structure_factor_coef Fsqd
_refine_ls_weighting_details 'calc w=1/[\s^2^(Fo^2^)+(0.0392P)^2^+14.6184P] where P=(Fo^2^+2Fc^2^)/3'
_refine_ls_weighting_scheme calc
_refine_ls_wR_factor_gt 0.1064
_refine_ls_wR_factor_ref 0.1126
_reflns_number_gt 12592
_reflns_number_total 15434
_reflns_threshold_expression >2sigma(I)
_cod_data_source_file om1001233_si_002.cif
_cod_data_source_block ab832
_cod_depositor_comments
;
The following automatic conversions were performed:

'_symmetry_cell_setting' value 'Monoclinic' changed to 'monoclinic'
according to /home/saulius/struct/CIF-dictionaries/cif_core.dic
dictionary named 'cif_core.dic' version 2.4.1 from 2010-06-29.

Automatic conversion script
Id: cif_fix_values 1715 2011-07-08 13:25:40Z adriana 
;
_cod_original_sg_symbol_H-M 'P21/c     '
_cod_database_code 4065782

loop_
_symmetry_equiv_pos_as_xyz
'x, y, z'
'-x, y+1/2, -z+1/2'
'-x, -y, -z'
'x, -y-1/2, z-1/2'

loop_
_atom_site_label
_atom_site_type_symbol
_atom_site_fract_x
_atom_site_fract_y
_atom_site_fract_z
_atom_site_U_iso_or_equiv
_atom_site_adp_type
_atom_site_occupancy
_atom_site_symmetry_multiplicity
_atom_site_calc_flag
_atom_site_refinement_flags
Nd1 Nd -0.210060(10) -0.573968(9) -0.704177(14) 0.02862(5) Uani 1 1 d .
I1 I -0.194477(19) -0.437789(16) -0.57987(2) 0.05651(10) Uani 1 1 d .
I2 I -0.203214(16) -0.718990(13) -0.79494(2) 0.04588(8) Uani 1 1 d .
P1 P -0.31421(4) -0.50771(4) -0.89206(7) 0.02670(17) Uani 1 1 d .
P2 P -0.15702(4) -0.49904(4) -0.88772(7) 0.02708(17) Uani 1 1 d .
O1 O -0.27602(16) -0.61320(16) -0.5766(2) 0.0463(7) Uani 1 1 d .
O2 O -0.12437(16) -0.62267(16) -0.5588(2) 0.0452(7) Uani 1 1 d .
N1 N -0.32279(15) -0.56188(15) -0.8043(2) 0.0306(6) Uani 1 1 d .
N2 N -0.12500(15) -0.55273(15) -0.8016(2) 0.0300(6) Uani 1 1 d .
C1 C -0.23366(17) -0.47751(17) -0.8598(3) 0.0289(7) Uani 1 1 d .
H1 H -0.2306 -0.4396 -0.8157 0.035 Uiso 1 1 d R
C2 C -0.33378(17) -0.54598(19) -1.0167(3) 0.0312(7) Uani 1 1 d .
C3 C -0.3478(2) -0.6149(2) -1.0246(3) 0.0405(9) Uani 1 1 d .
H3 H -0.3452 -0.6413 -0.9648 0.049 Uiso 1 1 calc R
C4 C -0.3657(2) -0.6451(3) -1.1195(4) 0.0512(11) Uani 1 1 d .
H4 H -0.3756 -0.6919 -1.1242 0.061 Uiso 1 1 calc R
C5 C -0.3692(2) -0.6085(3) -1.2047(4) 0.0540(12) Uani 1 1 d .
H5 H -0.3820 -0.6298 -1.2690 0.065 Uiso 1 1 calc R
C6 C -0.3543(2) -0.5398(3) -1.2004(3) 0.0521(12) Uani 1 1 d .
H6 H -0.3565 -0.5145 -1.2613 0.062 Uiso 1 1 calc R
C7 C -0.3359(2) -0.5083(2) -1.1048(3) 0.0419(9) Uani 1 1 d .
H7 H -0.3250 -0.4617 -1.1005 0.050 Uiso 1 1 calc R
C8 C -0.37067(18) -0.43604(18) -0.8957(3) 0.0308(7) Uani 1 1 d .
C9 C -0.42966(18) -0.4307(2) -0.9685(3) 0.0357(8) Uani 1 1 d .
H9 H -0.4403 -0.4641 -1.0200 0.043 Uiso 1 1 calc R
C10 C -0.4725(2) -0.3770(2) -0.9662(4) 0.0456(10) Uani 1 1 d .
H10 H -0.5127 -0.3740 -1.0159 0.055 Uiso 1 1 calc R
C11 C -0.4578(2) -0.3278(2) -0.8926(4) 0.0533(12) Uani 1 1 d .
H11 H -0.4874 -0.2908 -0.8921 0.064 Uiso 1 1 calc R
C12 C -0.3994(2) -0.3325(2) -0.8193(4) 0.0535(12) Uani 1 1 d .
H12 H -0.3887 -0.2985 -0.7687 0.064 Uiso 1 1 calc R
C13 C -0.3565(2) -0.3872(2) -0.8204(3) 0.0418(9) Uani 1 1 d .
H13 H -0.3172 -0.3912 -0.7691 0.050 Uiso 1 1 calc R
C14 C -0.38435(19) -0.5924(2) -0.7926(3) 0.0343(8) Uani 1 1 d .
C15 C -0.4395(2) -0.5544(2) -0.7760(3) 0.0434(9) Uani 1 1 d .
H15 H -0.4370 -0.5066 -0.7745 0.052 Uiso 1 1 calc R
C16 C -0.4983(2) -0.5867(3) -0.7618(4) 0.0546(12) Uani 1 1 d .
H16 H -0.5355 -0.5604 -0.7511 0.066 Uiso 1 1 calc R
C17 C -0.5032(2) -0.6563(3) -0.7631(4) 0.0572(13) Uani 1 1 d .
H17 H -0.5434 -0.6777 -0.7542 0.069 Uiso 1 1 calc R
C18 C -0.4491(2) -0.6939(3) -0.7775(4) 0.0519(12) Uani 1 1 d .
H18 H -0.4520 -0.7417 -0.7774 0.062 Uiso 1 1 calc R
C19 C -0.3897(2) -0.6629(2) -0.7925(3) 0.0410(9) Uani 1 1 d .
H19 H -0.3529 -0.6898 -0.8025 0.049 Uiso 1 1 calc R
C20 C -0.16434(17) -0.53211(18) -1.0150(3) 0.0300(7) Uani 1 1 d .
C21 C -0.1569(2) -0.4920(2) -1.0977(3) 0.0403(9) Uani 1 1 d .
H21 H -0.1446 -0.4459 -1.0874 0.048 Uiso 1 1 calc R
C22 C -0.1674(2) -0.5195(3) -1.1953(3) 0.0496(11) Uani 1 1 d .
H22 H -0.1620 -0.4923 -1.2516 0.060 Uiso 1 1 calc R
C23 C -0.1858(2) -0.5870(3) -1.2101(3) 0.0471(10) Uani 1 1 d .
H23 H -0.1929 -0.6057 -1.2766 0.056 Uiso 1 1 calc R
C24 C -0.1938(2) -0.6266(2) -1.1289(3) 0.0406(9) Uani 1 1 d .
H24 H -0.2070 -0.6724 -1.1397 0.049 Uiso 1 1 calc R
C25 C -0.18255(18) -0.59974(19) -1.0312(3) 0.0332(7) Uani 1 1 d .
H25 H -0.1873 -0.6275 -0.9752 0.040 Uiso 1 1 calc R
C26 C -0.10380(19) -0.42548(18) -0.8805(3) 0.0348(8) Uani 1 1 d .
C27 C -0.1208(3) -0.3646(2) -0.8439(5) 0.0657(16) Uani 1 1 d .
H27 H -0.1640 -0.3584 -0.8280 0.079 Uiso 1 1 calc R
C28 C -0.0744(4) -0.3117(3) -0.8302(6) 0.091(2) Uani 1 1 d .
H28 H -0.0863 -0.2698 -0.8041 0.109 Uiso 1 1 calc R
C29 C -0.0132(3) -0.3190(3) -0.8532(5) 0.0675(16) Uani 1 1 d .
H29 H 0.0175 -0.2823 -0.8440 0.081 Uiso 1 1 calc R
C30 C 0.0046(2) -0.3788(3) -0.8896(4) 0.0567(13) Uani 1 1 d .
H30 H 0.0477 -0.3840 -0.9063 0.068 Uiso 1 1 calc R
C31 C -0.0402(2) -0.4322(2) -0.9024(4) 0.0468(10) Uani 1 1 d .
H31 H -0.0271 -0.4742 -0.9266 0.056 Uiso 1 1 calc R
C32 C -0.05746(17) -0.57646(17) -0.7830(3) 0.0309(7) Uani 1 1 d .
C33 C -0.0343(2) -0.6229(2) -0.8449(4) 0.0432(9) Uani 1 1 d .
H33 H -0.0633 -0.6385 -0.9048 0.052 Uiso 1 1 calc R
C34 C 0.0315(2) -0.6472(2) -0.8203(4) 0.0506(11) Uani 1 1 d .
H34 H 0.0467 -0.6790 -0.8638 0.061 Uiso 1 1 calc R
C35 C 0.0741(2) -0.6257(2) -0.7348(4) 0.0493(11) Uani 1 1 d .
H35 H 0.1187 -0.6424 -0.7183 0.059 Uiso 1 1 calc R
C36 C 0.0516(2) -0.5792(3) -0.6725(4) 0.0537(12) Uani 1 1 d .
H36 H 0.0808 -0.5644 -0.6124 0.064 Uiso 1 1 calc R
C37 C -0.0131(2) -0.5539(2) -0.6963(3) 0.0426(9) Uani 1 1 d .
H37 H -0.0274 -0.5210 -0.6535 0.051 Uiso 1 1 calc R
C38 C -0.3207(3) -0.5697(3) -0.5319(4) 0.0539(12) Uani 1 1 d .
H38A H -0.3451 -0.5380 -0.5832 0.065 Uiso 1 1 calc R
H38B H -0.2952 -0.5435 -0.4742 0.065 Uiso 1 1 calc R
C39 C -0.3671(5) -0.6168(4) -0.4970(8) 0.128(4) Uani 1 1 d .
H39A H -0.3782 -0.6002 -0.4326 0.154 Uiso 1 1 calc R
H39B H -0.4093 -0.6193 -0.5483 0.154 Uiso 1 1 calc R
C40 C -0.3394(3) -0.6795(3) -0.4821(6) 0.082(2) Uani 1 1 d .
H40A H -0.3734 -0.7146 -0.5066 0.099 Uiso 1 1 calc R
H40B H -0.3213 -0.6873 -0.4090 0.099 Uiso 1 1 calc R
C41 C -0.2829(3) -0.6817(3) -0.5433(5) 0.0658(16) Uani 1 1 d .
H41A H -0.2405 -0.6974 -0.5001 0.079 Uiso 1 1 calc R
H41B H -0.2948 -0.7123 -0.6023 0.079 Uiso 1 1 calc R
C42 C -0.1103(4) -0.5965(4) -0.4578(4) 0.109(3) Uani 1 1 d .
H42A H -0.1059 -0.5468 -0.4598 0.131 Uiso 1 1 calc R
H42B H -0.1477 -0.6074 -0.4228 0.131 Uiso 1 1 calc R
C43 C -0.0515(5) -0.6245(6) -0.4056(7) 0.150(5) Uani 1 1 d .
H43A H -0.0599 -0.6466 -0.3431 0.180 Uiso 1 1 calc R
H43B H -0.0179 -0.5884 -0.3852 0.180 Uiso 1 1 calc R
C44 C -0.0258(3) -0.6723(3) -0.4662(4) 0.0716(17) Uani 1 1 d .
H44A H -0.0176 -0.7160 -0.4302 0.086 Uiso 1 1 calc R
H44B H 0.0168 -0.6562 -0.4833 0.086 Uiso 1 1 calc R
C45 C -0.0796(2) -0.6796(2) -0.5619(3) 0.0468(10) Uani 1 1 d .
H45A H -0.0596 -0.6779 -0.6236 0.056 Uiso 1 1 calc R
H45B H -0.1040 -0.7228 -0.5614 0.056 Uiso 1 1 calc R
O3 O -0.3127(4) -0.3179(5) -0.1747(8) 0.176(4) Uani 1 1 d .
C46 C -0.2543(6) -0.3054(10) -0.2087(12) 0.198(8) Uani 1 1 d .
H46A H -0.2626 -0.2726 -0.2656 0.238 Uiso 1 1 calc R
H46B H -0.2370 -0.3476 -0.2335 0.238 Uiso 1 1 calc R
C47 C -0.2025(7) -0.2763(7) -0.1190(16) 0.192(8) Uani 1 1 d .
H47A H -0.1672 -0.3099 -0.0935 0.230 Uiso 1 1 calc R
H47B H -0.1811 -0.2353 -0.1402 0.230 Uiso 1 1 calc R
C48 C -0.2421(8) -0.2600(7) -0.0397(16) 0.219(9) Uani 1 1 d .
H48A H -0.2157 -0.2677 0.0296 0.263 Uiso 1 1 calc R
H48B H -0.2586 -0.2129 -0.0457 0.263 Uiso 1 1 calc R
C49 C -0.2964(8) -0.3078(5) -0.0649(11) 0.179(7) Uani 1 1 d .
H49A H -0.3363 -0.2907 -0.0407 0.215 Uiso 1 1 calc R
H49B H -0.2831 -0.3513 -0.0306 0.215 Uiso 1 1 calc R
O4 O -0.4036(5) -0.0493(4) 0.0541(8) 0.163(3) Uani 1 1 d .
C50 C -0.3631(9) -0.1019(7) 0.0772(14) 0.216(10) Uani 1 1 d .
H50A H -0.3663 -0.1197 0.1452 0.260 Uiso 1 1 calc R
H50B H -0.3160 -0.0885 0.0785 0.260 Uiso 1 1 calc R
C51 C -0.3828(12) -0.1507(8) 0.003(2) 0.315(17) Uani 1 1 d .
H51A H -0.3761 -0.1959 0.0352 0.378 Uiso 1 1 calc R
H51B H -0.3541 -0.1476 -0.0483 0.378 Uiso 1 1 calc R
C52 C -0.4584(12) -0.1429(10) -0.051(2) 0.282(14) Uani 1 1 d .
H52A H -0.4684 -0.1612 -0.1206 0.338 Uiso 1 1 calc R
H52B H -0.4906 -0.1603 -0.0099 0.338 Uiso 1 1 calc R
C53 C -0.4510(9) -0.0696(8) -0.0465(16) 0.231(10) Uani 1 1 d .
H53A H -0.4955 -0.0482 -0.0502 0.277 Uiso 1 1 calc R
H53B H -0.4323 -0.0538 -0.1053 0.277 Uiso 1 1 calc R

loop_
_atom_site_aniso_label
_atom_site_aniso_U_11
_atom_site_aniso_U_22
_atom_site_aniso_U_33
_atom_site_aniso_U_23
_atom_site_aniso_U_13
_atom_site_aniso_U_12
Nd1 0.03050(9) 0.02782(9) 0.02584(9) 0.00051(7) 0.00124(7) 0.00380(7)
I1 0.0703(2) 0.04422(16) 0.04477(17) -0.01338(12) -0.01423(14) 0.00950(14)
I2 0.06406(19) 0.03113(13) 0.04080(15) 0.00346(10) 0.00604(13) -0.00142(11)
P1 0.0254(4) 0.0253(4) 0.0279(4) 0.0005(3) 0.0012(3) 0.0014(3)
P2 0.0251(4) 0.0224(4) 0.0326(4) -0.0015(3) 0.0028(3) -0.0008(3)
O1 0.0478(17) 0.0513(18) 0.0425(17) 0.0118(13) 0.0155(14) 0.0114(14)
O2 0.0546(18) 0.0503(17) 0.0281(14) 0.0013(12) 0.0017(12) 0.0226(14)
N1 0.0306(15) 0.0297(14) 0.0298(15) 0.0029(11) 0.0012(12) -0.0007(11)
N2 0.0266(14) 0.0265(13) 0.0354(16) 0.0004(11) 0.0023(12) 0.0032(11)
C1 0.0289(16) 0.0245(15) 0.0316(17) -0.0035(12) 0.0015(13) 0.0004(12)
C2 0.0247(16) 0.0372(18) 0.0308(17) -0.0019(14) 0.0030(13) 0.0023(13)
C3 0.037(2) 0.043(2) 0.042(2) -0.0101(17) 0.0077(17) -0.0105(16)
C4 0.043(2) 0.058(3) 0.053(3) -0.023(2) 0.011(2) -0.012(2)
C5 0.043(2) 0.075(3) 0.043(2) -0.022(2) 0.0032(19) 0.002(2)
C6 0.051(3) 0.077(3) 0.030(2) 0.004(2) 0.0103(18) 0.015(2)
C7 0.044(2) 0.047(2) 0.035(2) 0.0049(17) 0.0071(17) 0.0120(18)
C8 0.0273(16) 0.0300(16) 0.0345(18) 0.0031(13) 0.0047(13) 0.0041(13)
C9 0.0277(17) 0.042(2) 0.038(2) 0.0034(15) 0.0053(14) 0.0037(14)
C10 0.0290(19) 0.053(2) 0.053(3) 0.007(2) 0.0026(17) 0.0110(17)
C11 0.041(2) 0.046(2) 0.073(3) -0.001(2) 0.013(2) 0.0184(19)
C12 0.048(3) 0.043(2) 0.068(3) -0.016(2) 0.006(2) 0.0107(19)
C13 0.0333(19) 0.040(2) 0.049(2) -0.0100(17) 0.0007(17) 0.0089(16)
C14 0.0327(18) 0.0376(18) 0.0311(18) 0.0075(14) 0.0022(14) -0.0018(14)
C15 0.038(2) 0.050(2) 0.043(2) 0.0117(18) 0.0109(17) 0.0035(18)
C16 0.039(2) 0.069(3) 0.057(3) 0.023(2) 0.014(2) 0.006(2)
C17 0.041(2) 0.071(3) 0.059(3) 0.026(3) 0.005(2) -0.012(2)
C18 0.047(2) 0.048(2) 0.057(3) 0.018(2) -0.001(2) -0.012(2)
C19 0.037(2) 0.040(2) 0.044(2) 0.0098(17) 0.0019(17) -0.0031(16)
C20 0.0243(15) 0.0307(16) 0.0346(18) -0.0022(13) 0.0045(13) 0.0000(12)
C21 0.045(2) 0.0356(19) 0.041(2) -0.0017(16) 0.0093(17) -0.0112(16)
C22 0.054(3) 0.060(3) 0.038(2) 0.0023(19) 0.015(2) -0.013(2)
C23 0.043(2) 0.064(3) 0.037(2) -0.0146(19) 0.0139(18) -0.013(2)
C24 0.0332(19) 0.045(2) 0.044(2) -0.0131(17) 0.0089(16) -0.0066(16)
C25 0.0283(17) 0.0326(17) 0.0386(19) -0.0039(14) 0.0066(14) -0.0013(13)
C26 0.0340(18) 0.0295(17) 0.039(2) 0.0000(14) 0.0024(15) -0.0056(14)
C27 0.058(3) 0.031(2) 0.115(5) -0.016(3) 0.033(3) -0.010(2)
C28 0.100(5) 0.036(3) 0.145(7) -0.032(3) 0.046(5) -0.031(3)
C29 0.076(4) 0.055(3) 0.070(4) -0.004(3) 0.012(3) -0.040(3)
C30 0.041(2) 0.074(3) 0.054(3) 0.008(2) 0.007(2) -0.027(2)
C31 0.040(2) 0.048(2) 0.053(3) -0.0003(19) 0.0089(19) -0.0089(18)
C32 0.0254(16) 0.0269(16) 0.0390(19) 0.0055(14) 0.0023(13) -0.0006(12)
C33 0.037(2) 0.037(2) 0.053(3) -0.0058(17) 0.0005(18) 0.0064(16)
C34 0.036(2) 0.036(2) 0.077(3) -0.002(2) 0.006(2) 0.0099(17)
C35 0.0281(19) 0.039(2) 0.078(3) 0.016(2) 0.002(2) 0.0031(16)
C36 0.037(2) 0.061(3) 0.056(3) 0.006(2) -0.010(2) -0.008(2)
C37 0.034(2) 0.045(2) 0.045(2) -0.0041(18) -0.0016(17) -0.0045(16)
C38 0.059(3) 0.059(3) 0.047(3) 0.005(2) 0.018(2) 0.013(2)
C39 0.178(9) 0.085(5) 0.165(9) 0.020(5) 0.140(8) 0.014(6)
C40 0.076(4) 0.077(4) 0.110(5) 0.030(4) 0.058(4) 0.018(3)
C41 0.074(4) 0.059(3) 0.074(4) 0.028(3) 0.038(3) 0.018(3)
C42 0.150(7) 0.133(6) 0.031(3) -0.022(3) -0.020(3) 0.094(6)
C43 0.156(8) 0.166(9) 0.089(6) -0.068(6) -0.073(6) 0.094(7)
C44 0.066(4) 0.083(4) 0.057(3) 0.003(3) -0.012(3) 0.031(3)
C45 0.051(2) 0.042(2) 0.043(2) 0.0024(18) -0.0008(19) 0.0198(19)
O3 0.121(6) 0.240(11) 0.180(8) 0.038(8) 0.065(6) 0.034(6)
C46 0.099(8) 0.31(2) 0.200(15) 0.060(14) 0.075(10) 0.080(11)
C47 0.105(9) 0.134(10) 0.36(2) 0.016(13) 0.107(13) 0.018(8)
C48 0.173(14) 0.114(10) 0.39(3) 0.015(14) 0.108(17) 0.010(10)
C49 0.33(2) 0.061(5) 0.199(13) -0.010(6) 0.188(14) -0.033(8)
O4 0.190(9) 0.126(6) 0.198(9) 0.016(6) 0.100(7) 0.017(6)
C50 0.30(2) 0.100(9) 0.31(2) 0.077(12) 0.218(19) 0.061(12)
C51 0.28(2) 0.118(11) 0.61(5) -0.16(2) 0.25(3) -0.048(14)
C52 0.29(2) 0.198(19) 0.44(3) -0.11(2) 0.27(3) -0.093(18)
C53 0.200(17) 0.170(15) 0.29(2) 0.064(15) -0.033(16) -0.088(13)

loop_
_atom_type_symbol
_atom_type_description
_atom_type_scat_dispersion_real
_atom_type_scat_dispersion_imag
_atom_type_scat_source
C C 0.0033 0.0016 'International Tables Vol C Tables 4.2.6.8 and 6.1.1.4'
H H 0.0000 0.0000 'International Tables Vol C Tables 4.2.6.8 and 6.1.1.4'
I I -0.4742 1.8119 'International Tables Vol C Tables 4.2.6.8 and 6.1.1.4'
N N 0.0061 0.0033 'International Tables Vol C Tables 4.2.6.8 and 6.1.1.4'
Nd Nd -0.1943 3.0179 'International Tables Vol C Tables 4.2.6.8 and 6.1.1.4'
O O 0.0106 0.0060 'International Tables Vol C Tables 4.2.6.8 and 6.1.1.4'
P P 0.1023 0.0942 'International Tables Vol C Tables 4.2.6.8 and 6.1.1.4'

loop_
_geom_angle_atom_site_label_1
_geom_angle_atom_site_label_2
_geom_angle_atom_site_label_3
_geom_angle
N2 Nd1 N1 112.57(10)
N2 Nd1 O1 165.67(10)
N1 Nd1 O1 80.50(10)
N2 Nd1 O2 91.43(10)
N1 Nd1 O2 153.32(11)
O1 Nd1 O2 74.63(10)
N2 Nd1 C1 60.80(10)
N1 Nd1 C1 60.99(10)
O1 Nd1 C1 133.34(10)
O2 Nd1 C1 145.47(11)
N2 Nd1 I2 81.90(7)
N1 Nd1 I2 89.10(7)
O1 Nd1 I2 92.85(8)
O2 Nd1 I2 82.71(7)
C1 Nd1 I2 110.59(7)
N2 Nd1 I1 97.34(7)
N1 Nd1 I1 101.20(7)
O1 Nd1 I1 85.27(8)
O2 Nd1 I1 86.39(7)
C1 Nd1 I1 78.09(7)
I2 Nd1 I1 169.048(10)
N2 Nd1 P2 28.68(7)
N1 Nd1 P2 87.26(7)
O1 Nd1 P2 165.56(7)
O2 Nd1 P2 118.59(8)
C1 Nd1 P2 32.22(7)
I2 Nd1 P2 94.603(17)
I1 Nd1 P2 89.653(18)
N2 Nd1 P1 86.38(7)
N1 Nd1 P1 29.19(7)
O1 Nd1 P1 107.63(7)
O2 Nd1 P1 177.48(8)
C1 Nd1 P1 32.02(7)
I2 Nd1 P1 98.170(17)
I1 Nd1 P1 92.675(17)
P2 Nd1 P1 59.04(2)
N1 P1 C1 106.17(17)
N1 P1 C2 110.81(17)
C1 P1 C2 114.06(17)
N1 P1 C8 112.29(17)
C1 P1 C8 107.40(17)
C2 P1 C8 106.18(17)
N1 P1 Nd1 46.78(11)
C1 P1 Nd1 59.88(12)
C2 P1 Nd1 122.81(12)
C8 P1 Nd1 130.60(13)
N2 P2 C1 105.32(17)
N2 P2 C20 112.58(16)
C1 P2 C20 112.48(17)
N2 P2 C26 109.92(17)
C1 P2 C26 110.17(18)
C20 P2 C26 106.41(18)
N2 P2 Nd1 45.51(11)
C1 P2 Nd1 60.02(12)
C20 P2 Nd1 124.95(12)
C26 P2 Nd1 127.94(13)
C41 O1 C38 108.8(4)
C41 O1 Nd1 127.1(3)
C38 O1 Nd1 123.7(3)
C42 O2 C45 107.4(3)
C42 O2 Nd1 124.8(3)
C45 O2 Nd1 127.8(2)
C14 N1 P1 125.4(2)
C14 N1 Nd1 130.6(2)
P1 N1 Nd1 104.03(15)
C32 N2 P2 125.7(3)
C32 N2 Nd1 128.2(2)
P2 N2 Nd1 105.81(14)
P1 C1 P2 135.7(2)
P1 C1 Nd1 88.10(14)
P2 C1 Nd1 87.76(13)
P1 C1 H1 112.2
P2 C1 H1 112.2
Nd1 C1 H1 95.5
C7 C2 C3 119.3(4)
C7 C2 P1 121.6(3)
C3 C2 P1 119.1(3)
C4 C3 C2 120.3(4)
C4 C3 H3 119.9
C2 C3 H3 119.9
C5 C4 C3 120.5(5)
C5 C4 H4 119.7
C3 C4 H4 119.7
C4 C5 C6 121.2(4)
C4 C5 H5 119.4
C6 C5 H5 119.4
C5 C6 C7 119.2(4)
C5 C6 H6 120.4
C7 C6 H6 120.4
C2 C7 C6 119.5(4)
C2 C7 H7 120.2
C6 C7 H7 120.2
C13 C8 C9 119.0(3)
C13 C8 P1 119.0(3)
C9 C8 P1 121.9(3)
C10 C9 C8 120.2(4)
C10 C9 H9 119.9
C8 C9 H9 119.9
C11 C10 C9 120.8(4)
C11 C10 H10 119.6
C9 C10 H10 119.6
C10 C11 C12 119.8(4)
C10 C11 H11 120.1
C12 C11 H11 120.1
C11 C12 C13 119.6(4)
C11 C12 H12 120.2
C13 C12 H12 120.2
C8 C13 C12 120.6(4)
C8 C13 H13 119.7
C12 C13 H13 119.7
C19 C14 C15 118.1(4)
C19 C14 N1 119.6(4)
C15 C14 N1 122.2(4)
C16 C15 C14 120.2(4)
C16 C15 H15 119.9
C14 C15 H15 119.9
C17 C16 C15 121.0(5)
C17 C16 H16 119.5
C15 C16 H16 119.5
C18 C17 C16 119.2(4)
C18 C17 H17 120.4
C16 C17 H17 120.4
C17 C18 C19 121.0(5)
C17 C18 H18 119.5
C19 C18 H18 119.5
C14 C19 C18 120.4(4)
C14 C19 H19 119.8
C18 C19 H19 119.8
C21 C20 C25 119.3(3)
C21 C20 P2 122.7(3)
C25 C20 P2 117.8(3)
C22 C21 C20 120.1(4)
C22 C21 H21 119.9
C20 C21 H21 119.9
C23 C22 C21 119.7(4)
C23 C22 H22 120.1
C21 C22 H22 120.1
C24 C23 C22 120.4(4)
C24 C23 H23 119.8
C22 C23 H23 119.8
C23 C24 C25 120.2(4)
C23 C24 H24 119.9
C25 C24 H24 119.9
C24 C25 C20 120.3(4)
C24 C25 H25 119.9
C20 C25 H25 119.9
C27 C26 C31 118.0(4)
C27 C26 P2 122.7(3)
C31 C26 P2 118.9(3)
C26 C27 C28 119.8(5)
C26 C27 H27 120.1
C28 C27 H27 120.1
C29 C28 C27 121.2(5)
C29 C28 H28 119.4
C27 C28 H28 119.4
C28 C29 C30 119.9(4)
C28 C29 H29 120.1
C30 C29 H29 120.1
C29 C30 C31 119.9(5)
C29 C30 H30 120.1
C31 C30 H30 120.1
C26 C31 C30 121.2(5)
C26 C31 H31 119.4
C30 C31 H31 119.4
C33 C32 C37 118.2(4)
C33 C32 N2 122.9(3)
C37 C32 N2 118.8(4)
C32 C33 C34 120.6(4)
C32 C33 H33 119.7
C34 C33 H33 119.7
C35 C34 C33 120.8(4)
C35 C34 H34 119.6
C33 C34 H34 119.6
C34 C35 C36 119.2(4)
C34 C35 H35 120.4
C36 C35 H35 120.4
C35 C36 C37 120.9(4)
C35 C36 H36 119.6
C37 C36 H36 119.6
C36 C37 C32 120.4(4)
C36 C37 H37 119.8
C32 C37 H37 119.8
O1 C38 C39 104.0(5)
O1 C38 H38A 110.9
C39 C38 H38A 110.9
O1 C38 H38B 110.9
C39 C38 H38B 110.9
H38A C38 H38B 109.0
C40 C39 C38 110.8(7)
C40 C39 H39A 109.5
C38 C39 H39A 109.5
C40 C39 H39B 109.5
C38 C39 H39B 109.5
H39A C39 H39B 108.1
C39 C40 C41 106.1(5)
C39 C40 H40A 110.5
C41 C40 H40A 110.5
C39 C40 H40B 110.5
C41 C40 H40B 110.5
H40A C40 H40B 108.7
O1 C41 C40 105.5(4)
O1 C41 H41A 110.7
C40 C41 H41A 110.7
O1 C41 H41B 110.7
C40 C41 H41B 110.7
H41A C41 H41B 108.8
C43 C42 O2 109.2(5)
C43 C42 H42A 109.8
O2 C42 H42A 109.8
C43 C42 H42B 109.8
O2 C42 H42B 109.8
H42A C42 H42B 108.3
C42 C43 C44 111.1(6)
C42 C43 H43A 109.4
C44 C43 H43A 109.4
C42 C43 H43B 109.4
C44 C43 H43B 109.4
H43A C43 H43B 108.0
C43 C44 C45 105.3(5)
C43 C44 H44A 110.7
C45 C44 H44A 110.7
C43 C44 H44B 110.7
C45 C44 H44B 110.7
H44A C44 H44B 108.8
O2 C45 C44 104.6(4)
O2 C45 H45A 110.8
C44 C45 H45A 110.8
O2 C45 H45B 110.8
C44 C45 H45B 110.8
H45A C45 H45B 108.9
C46 O3 C49 105.6(11)
O3 C46 C47 108.1(12)
O3 C46 H46A 110.1
C47 C46 H46A 110.1
O3 C46 H46B 110.1
C47 C46 H46B 110.1
H46A C46 H46B 108.4
C48 C47 C46 104.9(11)
C48 C47 H47A 110.8
C46 C47 H47A 110.8
C48 C47 H47B 110.8
C46 C47 H47B 110.8
H47A C47 H47B 108.9
C49 C48 C47 100.7(14)
C49 C48 H48A 111.6
C47 C48 H48A 111.6
C49 C48 H48B 111.6
C47 C48 H48B 111.6
H48A C48 H48B 109.4
C48 C49 O3 109.9(11)
C48 C49 H49A 109.7
O3 C49 H49A 109.7
C48 C49 H49B 109.7
O3 C49 H49B 109.7
H49A C49 H49B 108.2
C50 O4 C53 104.5(13)
O4 C50 C51 107.6(19)
O4 C50 H50A 110.2
C51 C50 H50A 110.2
O4 C50 H50B 110.2
C51 C50 H50B 110.2
H50A C50 H50B 108.5
C50 C51 C52 112.4(15)
C50 C51 H51A 109.1
C52 C51 H51A 109.1
C50 C51 H51B 109.1
C52 C51 H51B 109.1
H51A C51 H51B 107.9
C53 C52 C51 89.8(14)
C53 C52 H52A 113.7
C51 C52 H52A 113.7
C53 C52 H52B 113.7
C51 C52 H52B 113.7
H52A C52 H52B 110.9
C52 C53 O4 109.5(17)
C52 C53 H53A 109.8
O4 C53 H53A 109.8
C52 C53 H53B 109.8
O4 C53 H53B 109.8
H53A C53 H53B 108.2

loop_
_geom_bond_atom_site_label_1
_geom_bond_atom_site_label_2
_geom_bond_distance
Nd1 N2 2.395(3)
Nd1 N1 2.431(3)
Nd1 O1 2.491(3)
Nd1 O2 2.537(3)
Nd1 C1 2.801(4)
Nd1 I2 3.1354(4)
Nd1 I1 3.1557(4)
Nd1 P2 3.2309(10)
Nd1 P1 3.2361(9)
P1 N1 1.627(3)
P1 C1 1.717(4)
P1 C2 1.807(4)
P1 C8 1.821(4)
P2 N2 1.612(3)
P2 C1 1.724(4)
P2 C20 1.805(4)
P2 C26 1.807(4)
O1 C41 1.444(6)
O1 C38 1.462(6)
O2 C42 1.426(6)
O2 C45 1.455(5)
N1 C14 1.425(5)
N2 C32 1.426(4)
C1 H1 0.9500
C2 C7 1.390(5)
C2 C3 1.397(6)
C3 C4 1.388(6)
C3 H3 0.9500
C4 C5 1.342(7)
C4 H4 0.9500
C5 C6 1.395(8)
C5 H5 0.9500
C6 C7 1.409(6)
C6 H6 0.9500
C7 H7 0.9500
C8 C13 1.387(5)
C8 C9 1.395(5)
C9 C10 1.379(6)
C9 H9 0.9500
C10 C11 1.378(7)
C10 H10 0.9500
C11 C12 1.389(7)
C11 H11 0.9500
C12 C13 1.394(6)
C12 H12 0.9500
C13 H13 0.9500
C14 C19 1.401(6)
C14 C15 1.404(6)
C15 C16 1.401(6)
C15 H15 0.9500
C16 C17 1.382(8)
C16 H16 0.9500
C17 C18 1.371(8)
C17 H17 0.9500
C18 C19 1.403(6)
C18 H18 0.9500
C19 H19 0.9500
C20 C21 1.395(5)
C20 C25 1.397(5)
C21 C22 1.395(6)
C21 H21 0.9500
C22 C23 1.393(7)
C22 H22 0.9500
C23 C24 1.376(6)
C23 H23 0.9500
C24 C25 1.391(5)
C24 H24 0.9500
C25 H25 0.9500
C26 C27 1.372(6)
C26 C31 1.385(6)
C27 C28 1.398(7)
C27 H27 0.9500
C28 C29 1.345(9)
C28 H28 0.9500
C29 C30 1.357(8)
C29 H29 0.9500
C30 C31 1.386(6)
C30 H30 0.9500
C31 H31 0.9500
C32 C33 1.382(6)
C32 C37 1.399(5)
C33 C34 1.398(6)
C33 H33 0.9500
C34 C35 1.363(7)
C34 H34 0.9500
C35 C36 1.379(7)
C35 H35 0.9500
C36 C37 1.384(6)
C36 H36 0.9500
C37 H37 0.9500
C38 C39 1.467(9)
C38 H38A 0.9900
C38 H38B 0.9900
C39 C40 1.363(10)
C39 H39A 0.9900
C39 H39B 0.9900
C40 C41 1.534(7)
C40 H40A 0.9900
C40 H40B 0.9900
C41 H41A 0.9900
C41 H41B 0.9900
C42 C43 1.379(9)
C42 H42A 0.9900
C42 H42B 0.9900
C43 C44 1.412(9)
C43 H43A 0.9900
C43 H43B 0.9900
C44 C45 1.522(7)
C44 H44A 0.9900
C44 H44B 0.9900
C45 H45A 0.9900
C45 H45B 0.9900
O3 C46 1.374(14)
O3 C49 1.458(15)
C46 C47 1.55(2)
C46 H46A 0.9900
C46 H46B 0.9900
C47 C48 1.49(2)
C47 H47A 0.9900
C47 H47B 0.9900
C48 C49 1.443(19)
C48 H48A 0.9900
C48 H48B 0.9900
C49 H49A 0.9900
C49 H49B 0.9900
O4 C50 1.328(14)
O4 C53 1.551(18)
C50 C51 1.39(2)
C50 H50A 0.9900
C50 H50B 0.9900
C51 C52 1.57(3)
C51 H51A 0.9900
C51 H51B 0.9900
C52 C53 1.46(2)
C52 H52A 0.9900
C52 H52B 0.9900
C53 H53A 0.9900
C53 H53B 0.9900
